data_7004114
loop_
_publ_author_name
'Elsegood, Mark R. J.'
'Kelly, Paul F.'
'Reid, Gillian'
'Slawin, Alexandra M. Z.'
'Staniland, Paul M.'

_publ_section_title
;
 Sulfimidation of thioether groups---a versatile method for modifying
 and linking thia/oxa crowns
;
_journal_issue 37
_journal_name_full 'Dalton Transactions'
_journal_page_first 5076
_journal_page_last 5082
_journal_paper_doi 10.1039/b802903b
_journal_year 2008
_chemical_formula_moiety 'C36 H44 B N O4 S2'
_chemical_formula_sum 'C36 H44 B N O4 S2'
_chemical_formula_weight 629.65
_chemical_name_systematic
;
?
;
_space_group_IT_number 14
_symmetry_cell_setting monoclinic
_symmetry_space_group_name_Hall '-P 2ybc'
_symmetry_space_group_name_H-M 'P 1 21/c 1'
_atom_sites_solution_hydrogens geom
_atom_sites_solution_primary direct
_atom_sites_solution_secondary difmap
_audit_creation_method SHELXL-97
_cell_angle_alpha 90.00
_cell_angle_beta 101.127(3)
_cell_angle_gamma 90.00
_cell_formula_units_Z 4
_cell_length_a 10.7110(11)
_cell_length_b 27.872(2)
_cell_length_c 11.0118(12)
_cell_measurement_reflns_used 11130
_cell_measurement_temperature 93(2)
_cell_measurement_theta_max 25.3491
_cell_measurement_theta_min 1.9394
_cell_volume 3225.6(5)
_computing_cell_refinement 'CrystalClear (Rigaku Corp., 2004)'
_computing_data_collection 'CrystalClear (Rigaku Corp., 2004)'
_computing_data_reduction 'CrystalClear (Rigaku Corp., 2004)'
_computing_molecular_graphics 'Bruker SHELXTL'
_computing_publication_material 'Bruker SHELXTL'
_computing_structure_refinement 'SHELXL-97 (Sheldrick, 1997)'
_computing_structure_solution 'SHELXS-97 (Sheldrick, 1990)'
_diffrn_ambient_temperature 93(2)
_diffrn_measured_fraction_theta_full 0.990
_diffrn_measured_fraction_theta_max 0.986
_diffrn_measurement_device_type CCD
_diffrn_measurement_method '\w and \f scans'
_diffrn_radiation_monochromator confocal
_diffrn_radiation_source 'rotating anode'
_diffrn_radiation_type MoK\a
_diffrn_radiation_wavelength 0.71073
_diffrn_reflns_av_R_equivalents 0.0278
_diffrn_reflns_av_sigmaI/netI 0.0326
_diffrn_reflns_limit_h_max 12
_diffrn_reflns_limit_h_min -12
_diffrn_reflns_limit_k_max 33
_diffrn_reflns_limit_k_min -33
_diffrn_reflns_limit_l_max 13
_diffrn_reflns_limit_l_min -9
_diffrn_reflns_number 20502
_diffrn_reflns_theta_full 25.00
_diffrn_reflns_theta_max 25.35
_diffrn_reflns_theta_min 2.02
_exptl_absorpt_coefficient_mu 0.206
_exptl_absorpt_correction_T_max 1.0000
_exptl_absorpt_correction_T_min 0.9751
_exptl_absorpt_correction_type multi-scan
_exptl_absorpt_process_details 'Jacobson, R. (1998) Private communication'
_exptl_crystal_colour Colorless
_exptl_crystal_density_diffrn 1.297
_exptl_crystal_density_method 'not measured'
_exptl_crystal_description Prism
_exptl_crystal_F_000 1344
_exptl_crystal_size_max 0.1500
_exptl_crystal_size_mid 0.1500
_exptl_crystal_size_min 0.1500
_refine_diff_density_max 0.294
_refine_diff_density_min -0.315
_refine_diff_density_rms 0.047
_refine_ls_extinction_method none
_refine_ls_goodness_of_fit_ref 1.030
_refine_ls_hydrogen_treatment constr
_refine_ls_matrix_type full
_refine_ls_number_parameters 398
_refine_ls_number_reflns 5821
_refine_ls_number_restraints 0
_refine_ls_restrained_S_all 1.030
_refine_ls_R_factor_all 0.0441
_refine_ls_R_factor_gt 0.0375
_refine_ls_shift/su_max 0.001
_refine_ls_shift/su_mean 0.000
_refine_ls_structure_factor_coef Fsqd
_refine_ls_weighting_details 'calc w=1/[\s^2^(Fo^2^)+(0.0424P)^2^+1.8371P] where P=(Fo^2^+2Fc^2^)/3'
_refine_ls_weighting_scheme calc
_refine_ls_wR_factor_gt 0.0885
_refine_ls_wR_factor_ref 0.0926
_reflns_number_gt 5155
_reflns_number_total 5821
_reflns_threshold_expression >2sigma(I)
_cod_data_source_file b802903b.txt
_cod_data_source_block '[4][BPh4]'
_cod_depositor_comments
;
The following automatic conversions were performed:
'_symmetry_cell_setting' value 'Monoclinic' changed to 'monoclinic'
according to '/home/saulius/struct/CIF-dictionaries/cif_core.dic'
dictionary named 'cif_core.dic' version 2.4.1 from 2010-06-29.

Automatic conversion script
Id: cif_fix_enum 1527 2010-12-29 10:47:43Z saulius 
;
_cod_original_cell_volume 3225.6(6)
_cod_original_sg_symbol_H-M P2(1)/c
_cod_database_code 7004114

loop_
_symmetry_equiv_pos_as_xyz
'x, y, z'
'-x, y+1/2, -z+1/2'
'-x, -y, -z'
'x, -y-1/2, z-1/2'

loop_
_atom_site_label
_atom_site_type_symbol
_atom_site_fract_x
_atom_site_fract_y
_atom_site_fract_z
_atom_site_U_iso_or_equiv
_atom_site_adp_type
_atom_site_occupancy
_atom_site_symmetry_multiplicity
_atom_site_calc_flag
_atom_site_refinement_flags
_atom_site_disorder_assembly
_atom_site_disorder_group
N1 N 0.68399(14) 0.16563(5) 0.48769(13) 0.0239(3) Uani 1 1 d . . .
S1 S 0.69545(4) 0.107090(14) 0.47452(4) 0.01767(11) Uani 1 1 d . . .
C2 C 0.60782(16) 0.08807(7) 0.59073(16) 0.0231(4) Uani 1 1 d . . .
H2A H 0.6354 0.1076 0.6662 0.028 Uiso 1 1 calc R . .
H2B H 0.5162 0.0944 0.5601 0.028 Uiso 1 1 calc R . .
C3 C 0.62516(17) 0.03530(7) 0.62474(17) 0.0261(4) Uani 1 1 d . . .
H3A H 0.5612 0.0261 0.6745 0.031 Uiso 1 1 calc R . .
H3B H 0.6087 0.0160 0.5479 0.031 Uiso 1 1 calc R . .
O4 O 0.74744(11) 0.02404(4) 0.69206(11) 0.0224(3) Uani 1 1 d . . .
C5 C 0.77739(17) 0.04245(6) 0.81511(16) 0.0238(4) Uani 1 1 d . . .
H5A H 0.7961 0.0156 0.8747 0.029 Uiso 1 1 calc R . .
H5B H 0.7037 0.0604 0.8338 0.029 Uiso 1 1 calc R . .
C6 C 0.89106(18) 0.07510(6) 0.82802(17) 0.0261(4) Uani 1 1 d . . .
H6A H 0.9212 0.0830 0.9165 0.031 Uiso 1 1 calc R . .
H6B H 0.9608 0.0584 0.7981 0.031 Uiso 1 1 calc R . .
O7 O 0.86021(11) 0.11844(4) 0.75891(11) 0.0231(3) Uani 1 1 d . . .
C8 C 0.91753(16) 0.12450(6) 0.65407(16) 0.0221(4) Uani 1 1 d . . .
H8A H 1.0089 0.1164 0.6781 0.027 Uiso 1 1 calc R . .
H8B H 0.9117 0.1588 0.6302 0.027 Uiso 1 1 calc R . .
C9 C 0.85998(15) 0.09462(6) 0.54139(15) 0.0182(3) Uani 1 1 d . . .
H9A H 0.8673 0.0603 0.5651 0.022 Uiso 1 1 calc R . .
H9B H 0.9114 0.0996 0.4768 0.022 Uiso 1 1 calc R . .
S11 S 0.63036(4) 0.192120(14) 0.35429(4) 0.01893(11) Uani 1 1 d . . .
C12 C 0.72855(16) 0.24502(6) 0.37980(17) 0.0227(4) Uani 1 1 d . . .
H12A H 0.7259 0.2576 0.4633 0.027 Uiso 1 1 calc R . .
H12B H 0.8175 0.2355 0.3794 0.027 Uiso 1 1 calc R . .
C13 C 0.69261(18) 0.28529(7) 0.28708(17) 0.0267(4) Uani 1 1 d . . .
H13A H 0.7616 0.3095 0.3001 0.032 Uiso 1 1 calc R . .
H13B H 0.6861 0.2721 0.2026 0.032 Uiso 1 1 calc R . .
O14 O 0.57575(12) 0.30856(4) 0.29485(11) 0.0263(3) Uani 1 1 d . . .
C15 C 0.57798(18) 0.33558(6) 0.40533(17) 0.0258(4) Uani 1 1 d . . .
H15A H 0.5548 0.3693 0.3834 0.031 Uiso 1 1 calc R . .
H15B H 0.6652 0.3353 0.4556 0.031 Uiso 1 1 calc R . .
C16 C 0.48665(17) 0.31530(6) 0.48086(18) 0.0255(4) Uani 1 1 d . . .
H16A H 0.4766 0.3384 0.5465 0.031 Uiso 1 1 calc R . .
H16B H 0.4023 0.3106 0.4269 0.031 Uiso 1 1 calc R . .
O17 O 0.53111(11) 0.27050(4) 0.53620(11) 0.0225(3) Uani 1 1 d . . .
C18 C 0.45606(16) 0.22989(6) 0.49091(17) 0.0231(4) Uani 1 1 d . . .
H18A H 0.3653 0.2379 0.4872 0.028 Uiso 1 1 calc R . .
H18B H 0.4781 0.2032 0.5505 0.028 Uiso 1 1 calc R . .
C19 C 0.47268(16) 0.21292(6) 0.36398(16) 0.0215(4) Uani 1 1 d . . .
H19A H 0.4500 0.2397 0.3046 0.026 Uiso 1 1 calc R . .
H19B H 0.4116 0.1865 0.3374 0.026 Uiso 1 1 calc R . .
B20 B 0.12930(17) 0.12272(7) 0.30481(16) 0.0155(4) Uani 1 1 d . . .
C21 C -0.01010(15) 0.10035(6) 0.23935(14) 0.0150(3) Uani 1 1 d . . .
C22 C -0.12594(15) 0.12498(6) 0.22179(15) 0.0182(3) Uani 1 1 d . . .
H22A H -0.1261 0.1575 0.2480 0.022 Uiso 1 1 calc R . .
C23 C -0.24128(16) 0.10388(6) 0.16749(15) 0.0207(4) Uani 1 1 d . . .
H23A H -0.3179 0.1218 0.1589 0.025 Uiso 1 1 calc R . .
C24 C -0.24469(16) 0.05700(6) 0.12604(15) 0.0204(4) Uani 1 1 d . . .
H24A H -0.3230 0.0426 0.0886 0.025 Uiso 1 1 calc R . .
C25 C -0.13211(16) 0.03144(6) 0.14002(15) 0.0187(4) Uani 1 1 d . . .
H25A H -0.1328 -0.0008 0.1118 0.022 Uiso 1 1 calc R . .
C26 C -0.01822(15) 0.05279(6) 0.19519(14) 0.0167(3) Uani 1 1 d . . .
H26A H 0.0578 0.0345 0.2036 0.020 Uiso 1 1 calc R . .
C27 C 0.17523(15) 0.10007(6) 0.44534(14) 0.0149(3) Uani 1 1 d . . .
C28 C 0.14295(15) 0.05367(6) 0.47894(15) 0.0173(3) Uani 1 1 d . . .
H28A H 0.0862 0.0351 0.4203 0.021 Uiso 1 1 calc R . .
C29 C 0.19060(16) 0.03380(6) 0.59454(15) 0.0203(4) Uani 1 1 d . . .
H29A H 0.1665 0.0022 0.6128 0.024 Uiso 1 1 calc R . .
C30 C 0.27286(16) 0.05968(6) 0.68322(15) 0.0212(4) Uani 1 1 d . . .
H30A H 0.3062 0.0460 0.7618 0.025 Uiso 1 1 calc R . .
C31 C 0.30567(16) 0.10589(6) 0.65506(15) 0.0213(4) Uani 1 1 d . . .
H31A H 0.3609 0.1244 0.7151 0.026 Uiso 1 1 calc R . .
C32 C 0.25748(15) 0.12522(6) 0.53838(15) 0.0183(3) Uani 1 1 d . . .
H32A H 0.2816 0.1569 0.5212 0.022 Uiso 1 1 calc R . .
C33 C 0.23066(15) 0.10538(5) 0.21785(15) 0.0154(3) Uani 1 1 d . . .
C34 C 0.34946(15) 0.08459(6) 0.26297(15) 0.0174(3) Uani 1 1 d . . .
H34A H 0.3780 0.0824 0.3500 0.021 Uiso 1 1 calc R . .
C35 C 0.42785(16) 0.06701(6) 0.18566(16) 0.0215(4) Uani 1 1 d . . .
H35A H 0.5078 0.0532 0.2204 0.026 Uiso 1 1 calc R . .
C36 C 0.38913(17) 0.06971(6) 0.05820(16) 0.0225(4) Uani 1 1 d . . .
H36A H 0.4411 0.0571 0.0050 0.027 Uiso 1 1 calc R . .
C37 C 0.27334(17) 0.09115(6) 0.00957(16) 0.0225(4) Uani 1 1 d . . .
H37A H 0.2462 0.0938 -0.0775 0.027 Uiso 1 1 calc R . .
C38 C 0.19732(16) 0.10870(6) 0.08810(15) 0.0187(4) Uani 1 1 d . . .
H38A H 0.1191 0.1237 0.0527 0.022 Uiso 1 1 calc R . .
C39 C 0.12266(14) 0.18156(6) 0.31222(15) 0.0161(3) Uani 1 1 d . . .
C40 C 0.16773(16) 0.21256(6) 0.23000(15) 0.0190(4) Uani 1 1 d . . .
H40A H 0.2037 0.1990 0.1655 0.023 Uiso 1 1 calc R . .
C41 C 0.16221(17) 0.26233(6) 0.23865(16) 0.0239(4) Uani 1 1 d . . .
H41A H 0.1943 0.2818 0.1809 0.029 Uiso 1 1 calc R . .
C42 C 0.10999(17) 0.28346(6) 0.33132(16) 0.0243(4) Uani 1 1 d . . .
H42A H 0.1062 0.3174 0.3378 0.029 Uiso 1 1 calc R . .
C43 C 0.06336(16) 0.25432(6) 0.41440(16) 0.0211(4) Uani 1 1 d . . .
H43A H 0.0271 0.2683 0.4783 0.025 Uiso 1 1 calc R . .
C44 C 0.06964(15) 0.20472(6) 0.40411(15) 0.0189(4) Uani 1 1 d . . .
H44A H 0.0366 0.1855 0.4618 0.023 Uiso 1 1 calc R . .

loop_
_atom_site_aniso_label
_atom_site_aniso_U_11
_atom_site_aniso_U_22
_atom_site_aniso_U_33
_atom_site_aniso_U_23
_atom_site_aniso_U_13
_atom_site_aniso_U_12
N1 0.0286(8) 0.0227(8) 0.0186(7) -0.0021(6) 0.0003(6) 0.0071(6)
S1 0.0178(2) 0.0193(2) 0.0158(2) 0.00028(16) 0.00281(16) 0.00112(16)
C2 0.0167(8) 0.0324(10) 0.0208(9) 0.0005(7) 0.0050(7) -0.0001(7)
C3 0.0238(9) 0.0291(10) 0.0254(10) 0.0015(8) 0.0050(8) -0.0049(8)
O4 0.0263(6) 0.0203(6) 0.0209(6) -0.0002(5) 0.0051(5) 0.0012(5)
C5 0.0298(10) 0.0235(9) 0.0181(9) 0.0002(7) 0.0049(7) 0.0036(8)
C6 0.0302(10) 0.0233(9) 0.0228(10) 0.0024(7) -0.0003(8) 0.0028(8)
O7 0.0268(7) 0.0214(6) 0.0209(6) -0.0011(5) 0.0042(5) 0.0020(5)
C8 0.0175(8) 0.0254(9) 0.0232(9) -0.0017(7) 0.0034(7) -0.0001(7)
C9 0.0151(8) 0.0193(8) 0.0209(9) 0.0012(7) 0.0048(7) 0.0027(7)
S11 0.0186(2) 0.0168(2) 0.0207(2) -0.00079(16) 0.00213(17) 0.00220(16)
C12 0.0174(8) 0.0232(9) 0.0278(10) -0.0018(7) 0.0052(7) -0.0017(7)
C13 0.0289(10) 0.0265(10) 0.0253(10) 0.0006(8) 0.0066(8) -0.0041(8)
O14 0.0308(7) 0.0216(6) 0.0245(7) 0.0005(5) 0.0001(5) 0.0005(5)
C15 0.0307(10) 0.0176(9) 0.0268(10) -0.0002(7) -0.0005(8) -0.0003(8)
C16 0.0249(9) 0.0175(9) 0.0324(10) -0.0012(7) 0.0009(8) 0.0039(7)
O17 0.0227(6) 0.0175(6) 0.0261(7) 0.0001(5) 0.0023(5) 0.0000(5)
C18 0.0196(9) 0.0182(9) 0.0323(10) -0.0012(7) 0.0067(8) -0.0012(7)
C19 0.0153(8) 0.0187(8) 0.0289(10) -0.0017(7) 0.0002(7) -0.0001(7)
B20 0.0155(9) 0.0180(9) 0.0131(9) -0.0001(7) 0.0034(7) -0.0001(7)
C21 0.0157(8) 0.0200(8) 0.0100(7) 0.0028(6) 0.0043(6) -0.0008(7)
C22 0.0191(8) 0.0206(8) 0.0154(8) -0.0018(7) 0.0049(7) 0.0015(7)
C23 0.0152(8) 0.0297(10) 0.0171(9) 0.0019(7) 0.0031(7) 0.0042(7)
C24 0.0161(8) 0.0305(9) 0.0140(8) 0.0006(7) 0.0011(6) -0.0057(7)
C25 0.0232(9) 0.0185(8) 0.0142(8) 0.0008(6) 0.0034(7) -0.0039(7)
C26 0.0168(8) 0.0190(8) 0.0145(8) 0.0020(6) 0.0036(6) -0.0002(7)
C27 0.0124(7) 0.0195(8) 0.0144(8) -0.0021(6) 0.0067(6) 0.0020(6)
C28 0.0188(8) 0.0181(8) 0.0152(8) -0.0033(6) 0.0038(6) 0.0006(7)
C29 0.0268(9) 0.0172(8) 0.0182(9) 0.0010(7) 0.0074(7) 0.0031(7)
C30 0.0240(9) 0.0284(9) 0.0115(8) 0.0024(7) 0.0037(7) 0.0075(8)
C31 0.0187(9) 0.0291(9) 0.0153(8) -0.0034(7) 0.0015(7) -0.0016(7)
C32 0.0167(8) 0.0211(8) 0.0177(8) 0.0002(7) 0.0051(7) -0.0031(7)
C33 0.0166(8) 0.0137(8) 0.0164(8) -0.0008(6) 0.0044(6) -0.0049(6)
C34 0.0168(8) 0.0185(8) 0.0171(8) -0.0001(6) 0.0034(7) -0.0033(7)
C35 0.0157(8) 0.0223(9) 0.0275(10) 0.0013(7) 0.0070(7) -0.0007(7)
C36 0.0228(9) 0.0243(9) 0.0241(9) -0.0033(7) 0.0133(7) -0.0032(7)
C37 0.0255(9) 0.0267(9) 0.0165(9) -0.0031(7) 0.0071(7) -0.0074(8)
C38 0.0176(8) 0.0211(9) 0.0172(8) 0.0002(7) 0.0027(7) -0.0018(7)
C39 0.0114(8) 0.0200(8) 0.0149(8) 0.0005(6) -0.0028(6) -0.0009(6)
C40 0.0196(8) 0.0219(9) 0.0139(8) 0.0016(7) -0.0005(7) 0.0002(7)
C41 0.0275(9) 0.0217(9) 0.0200(9) 0.0055(7) -0.0017(7) -0.0030(8)
C42 0.0268(9) 0.0176(8) 0.0238(9) -0.0006(7) -0.0070(7) 0.0015(7)
C43 0.0180(8) 0.0225(9) 0.0207(9) -0.0057(7) -0.0017(7) 0.0013(7)
C44 0.0165(8) 0.0212(9) 0.0187(9) -0.0006(7) 0.0025(7) -0.0011(7)

loop_
_atom_type_symbol
_atom_type_description
_atom_type_scat_dispersion_real
_atom_type_scat_dispersion_imag
_atom_type_scat_source
C C 0.0033 0.0016 'International Tables Vol C Tables 4.2.6.8 and 6.1.1.4'
H H 0.0000 0.0000 'International Tables Vol C Tables 4.2.6.8 and 6.1.1.4'
B B 0.0013 0.0007 'International Tables Vol C Tables 4.2.6.8 and 6.1.1.4'
N N 0.0061 0.0033 'International Tables Vol C Tables 4.2.6.8 and 6.1.1.4'
O O 0.0106 0.0060 'International Tables Vol C Tables 4.2.6.8 and 6.1.1.4'
S S 0.1246 0.1234 'International Tables Vol C Tables 4.2.6.8 and 6.1.1.4'

loop_
_geom_angle_atom_site_label_1
_geom_angle_atom_site_label_2
_geom_angle_atom_site_label_3
_geom_angle
_geom_angle_site_symmetry_1
_geom_angle_site_symmetry_3
_geom_angle_publ_flag
S1 N1 S11 112.68(8) . . ?
N1 S1 C2 99.83(8) . . ?
N1 S1 C9 103.78(8) . . ?
C2 S1 C9 104.71(8) . . ?
C3 C2 S1 113.76(12) . . ?
C3 C2 H2A 108.8 . . ?
S1 C2 H2A 108.8 . . ?
C3 C2 H2B 108.8 . . ?
S1 C2 H2B 108.8 . . ?
H2A C2 H2B 107.7 . . ?
O4 C3 C2 113.69(14) . . ?
O4 C3 H3A 108.8 . . ?
C2 C3 H3A 108.8 . . ?
O4 C3 H3B 108.8 . . ?
C2 C3 H3B 108.8 . . ?
H3A C3 H3B 107.7 . . ?
C3 O4 C5 115.79(13) . . ?
O4 C5 C6 109.69(14) . . ?
O4 C5 H5A 109.7 . . ?
C6 C5 H5A 109.7 . . ?
O4 C5 H5B 109.7 . . ?
C6 C5 H5B 109.7 . . ?
H5A C5 H5B 108.2 . . ?
O7 C6 C5 111.13(15) . . ?
O7 C6 H6A 109.4 . . ?
C5 C6 H6A 109.4 . . ?
O7 C6 H6B 109.4 . . ?
C5 C6 H6B 109.4 . . ?
H6A C6 H6B 108.0 . . ?
C8 O7 C6 116.19(13) . . ?
O7 C8 C9 115.31(14) . . ?
O7 C8 H8A 108.4 . . ?
C9 C8 H8A 108.4 . . ?
O7 C8 H8B 108.4 . . ?
C9 C8 H8B 108.4 . . ?
H8A C8 H8B 107.5 . . ?
C8 C9 S1 115.87(12) . . ?
C8 C9 H9A 108.3 . . ?
S1 C9 H9A 108.3 . . ?
C8 C9 H9B 108.3 . . ?
S1 C9 H9B 108.3 . . ?
H9A C9 H9B 107.4 . . ?
N1 S11 C12 97.78(8) . . ?
N1 S11 C19 105.08(8) . . ?
C12 S11 C19 104.61(8) . . ?
C13 C12 S11 115.86(13) . . ?
C13 C12 H12A 108.3 . . ?
S11 C12 H12A 108.3 . . ?
C13 C12 H12B 108.3 . . ?
S11 C12 H12B 108.3 . . ?
H12A C12 H12B 107.4 . . ?
O14 C13 C12 114.07(15) . . ?
O14 C13 H13A 108.7 . . ?
C12 C13 H13A 108.7 . . ?
O14 C13 H13B 108.7 . . ?
C12 C13 H13B 108.7 . . ?
H13A C13 H13B 107.6 . . ?
C13 O14 C15 114.86(14) . . ?
O14 C15 C16 111.46(14) . . ?
O14 C15 H15A 109.3 . . ?
C16 C15 H15A 109.3 . . ?
O14 C15 H15B 109.3 . . ?
C16 C15 H15B 109.3 . . ?
H15A C15 H15B 108.0 . . ?
O17 C16 C15 111.31(14) . . ?
O17 C16 H16A 109.4 . . ?
C15 C16 H16A 109.4 . . ?
O17 C16 H16B 109.4 . . ?
C15 C16 H16B 109.4 . . ?
H16A C16 H16B 108.0 . . ?
C18 O17 C16 115.24(13) . . ?
O17 C18 C19 114.34(14) . . ?
O17 C18 H18A 108.7 . . ?
C19 C18 H18A 108.7 . . ?
O17 C18 H18B 108.7 . . ?
C19 C18 H18B 108.7 . . ?
H18A C18 H18B 107.6 . . ?
C18 C19 S11 115.54(12) . . ?
C18 C19 H19A 108.4 . . ?
S11 C19 H19A 108.4 . . ?
C18 C19 H19B 108.4 . . ?
S11 C19 H19B 108.4 . . ?
H19A C19 H19B 107.5 . . ?
C39 B20 C21 110.75(13) . . ?
C39 B20 C33 111.10(13) . . ?
C21 B20 C33 106.06(12) . . ?
C39 B20 C27 109.99(13) . . ?
C21 B20 C27 110.18(13) . . ?
C33 B20 C27 108.67(13) . . ?
C22 C21 C26 114.84(14) . . ?
C22 C21 B20 125.38(14) . . ?
C26 C21 B20 119.78(14) . . ?
C23 C22 C21 122.78(16) . . ?
C23 C22 H22A 118.6 . . ?
C21 C22 H22A 118.6 . . ?
C24 C23 C22 120.33(15) . . ?
C24 C23 H23A 119.8 . . ?
C22 C23 H23A 119.8 . . ?
C23 C24 C25 118.89(15) . . ?
C23 C24 H24A 120.6 . . ?
C25 C24 H24A 120.6 . . ?
C24 C25 C26 120.12(16) . . ?
C24 C25 H25A 119.9 . . ?
C26 C25 H25A 119.9 . . ?
C25 C26 C21 123.03(15) . . ?
C25 C26 H26A 118.5 . . ?
C21 C26 H26A 118.5 . . ?
C32 C27 C28 114.76(15) . . ?
C32 C27 B20 121.56(14) . . ?
C28 C27 B20 123.55(14) . . ?
C29 C28 C27 122.77(15) . . ?
C29 C28 H28A 118.6 . . ?
C27 C28 H28A 118.6 . . ?
C30 C29 C28 120.58(16) . . ?
C30 C29 H29A 119.7 . . ?
C28 C29 H29A 119.7 . . ?
C29 C30 C31 118.72(15) . . ?
C29 C30 H30A 120.6 . . ?
C31 C30 H30A 120.6 . . ?
C30 C31 C32 119.97(15) . . ?
C30 C31 H31A 120.0 . . ?
C32 C31 H31A 120.0 . . ?
C31 C32 C27 123.19(16) . . ?
C31 C32 H32A 118.4 . . ?
C27 C32 H32A 118.4 . . ?
C34 C33 C38 115.01(14) . . ?
C34 C33 B20 124.72(14) . . ?
C38 C33 B20 120.18(14) . . ?
C35 C34 C33 122.83(15) . . ?
C35 C34 H34A 118.6 . . ?
C33 C34 H34A 118.6 . . ?
C36 C35 C34 120.06(16) . . ?
C36 C35 H35A 120.0 . . ?
C34 C35 H35A 120.0 . . ?
C35 C36 C37 118.97(15) . . ?
C35 C36 H36A 120.5 . . ?
C37 C36 H36A 120.5 . . ?
C38 C37 C36 120.00(16) . . ?
C38 C37 H37A 120.0 . . ?
C36 C37 H37A 120.0 . . ?
C37 C38 C33 123.07(16) . . ?
C37 C38 H38A 118.5 . . ?
C33 C38 H38A 118.5 . . ?
C40 C39 C44 114.71(15) . . ?
C40 C39 B20 123.96(14) . . ?
C44 C39 B20 121.33(14) . . ?
C41 C40 C39 123.01(16) . . ?
C41 C40 H40A 118.5 . . ?
C39 C40 H40A 118.5 . . ?
C42 C41 C40 120.14(16) . . ?
C42 C41 H41A 119.9 . . ?
C40 C41 H41A 119.9 . . ?
C41 C42 C43 119.00(16) . . ?
C41 C42 H42A 120.5 . . ?
C43 C42 H42A 120.5 . . ?
C42 C43 C44 119.97(16) . . ?
C42 C43 H43A 120.0 . . ?
C44 C43 H43A 120.0 . . ?
C43 C44 C39 123.16(16) . . ?
C43 C44 H44A 118.4 . . ?
C39 C44 H44A 118.4 . . ?

loop_
_geom_bond_atom_site_label_1
_geom_bond_atom_site_label_2
_geom_bond_distance
_geom_bond_site_symmetry_2
_geom_bond_publ_flag
N1 S1 1.6447(15) . ?
N1 S11 1.6454(15) . ?
S1 C2 1.8064(17) . ?
S1 C9 1.8077(17) . ?
C2 C3 1.520(3) . ?
C2 H2A 0.9900 . ?
C2 H2B 0.9900 . ?
C3 O4 1.410(2) . ?
C3 H3A 0.9900 . ?
C3 H3B 0.9900 . ?
O4 C5 1.426(2) . ?
C5 C6 1.505(3) . ?
C5 H5A 0.9900 . ?
C5 H5B 0.9900 . ?
C6 O7 1.432(2) . ?
C6 H6A 0.9900 . ?
C6 H6B 0.9900 . ?
O7 C8 1.418(2) . ?
C8 C9 1.522(2) . ?
C8 H8A 0.9900 . ?
C8 H8B 0.9900 . ?
C9 H9A 0.9900 . ?
C9 H9B 0.9900 . ?
S11 C12 1.8014(17) . ?
S11 C19 1.8081(17) . ?
C12 C13 1.516(3) . ?
C12 H12A 0.9900 . ?
C12 H12B 0.9900 . ?
C13 O14 1.427(2) . ?
C13 H13A 0.9900 . ?
C13 H13B 0.9900 . ?
O14 C15 1.427(2) . ?
C15 C16 1.511(3) . ?
C15 H15A 0.9900 . ?
C15 H15B 0.9900 . ?
C16 O17 1.430(2) . ?
C16 H16A 0.9900 . ?
C16 H16B 0.9900 . ?
O17 C18 1.422(2) . ?
C18 C19 1.518(2) . ?
C18 H18A 0.9900 . ?
C18 H18B 0.9900 . ?
C19 H19A 0.9900 . ?
C19 H19B 0.9900 . ?
B20 C39 1.644(2) . ?
B20 C21 1.650(2) . ?
B20 C33 1.652(2) . ?
B20 C27 1.656(2) . ?
C21 C22 1.398(2) . ?
C21 C26 1.409(2) . ?
C22 C23 1.394(2) . ?
C22 H22A 0.9500 . ?
C23 C24 1.382(2) . ?
C23 H23A 0.9500 . ?
C24 C25 1.383(2) . ?
C24 H24A 0.9500 . ?
C25 C26 1.388(2) . ?
C25 H25A 0.9500 . ?
C26 H26A 0.9500 . ?
C27 C32 1.403(2) . ?
C27 C28 1.406(2) . ?
C28 C29 1.392(2) . ?
C28 H28A 0.9500 . ?
C29 C30 1.385(2) . ?
C29 H29A 0.9500 . ?
C30 C31 1.386(2) . ?
C30 H30A 0.9500 . ?
C31 C32 1.397(2) . ?
C31 H31A 0.9500 . ?
C32 H32A 0.9500 . ?
C33 C34 1.399(2) . ?
C33 C38 1.407(2) . ?
C34 C35 1.395(2) . ?
C34 H34A 0.9500 . ?
C35 C36 1.387(3) . ?
C35 H35A 0.9500 . ?
C36 C37 1.388(3) . ?
C36 H36A 0.9500 . ?
C37 C38 1.386(2) . ?
C37 H37A 0.9500 . ?
C38 H38A 0.9500 . ?
C39 C40 1.403(2) . ?
C39 C44 1.409(2) . ?
C40 C41 1.393(2) . ?
C40 H40A 0.9500 . ?
C41 C42 1.386(3) . ?
C41 H41A 0.9500 . ?
C42 C43 1.387(3) . ?
C42 H42A 0.9500 . ?
C43 C44 1.390(2) . ?
C43 H43A 0.9500 . ?
C44 H44A 0.9500 . ?

loop_
_geom_torsion_atom_site_label_1
_geom_torsion_atom_site_label_2
_geom_torsion_atom_site_label_3
_geom_torsion_atom_site_label_4
_geom_torsion
_geom_torsion_site_symmetry_1
_geom_torsion_site_symmetry_2
_geom_torsion_site_symmetry_3
_geom_torsion_site_symmetry_4
_geom_torsion_publ_flag
S11 N1 S1 C2 -127.92(10) . . . . ?
S11 N1 S1 C9 124.15(9) . . . . ?
N1 S1 C2 C3 -166.50(13) . . . . ?
C9 S1 C2 C3 -59.31(14) . . . . ?
S1 C2 C3 O4 70.41(18) . . . . ?
C2 C3 O4 C5 69.07(19) . . . . ?
C3 O4 C5 C6 -119.77(16) . . . . ?
O4 C5 C6 O7 69.38(18) . . . . ?
C5 C6 O7 C8 -111.41(16) . . . . ?
C6 O7 C8 C9 75.63(18) . . . . ?
O7 C8 C9 S1 62.70(18) . . . . ?
N1 S1 C9 C8 37.52(14) . . . . ?
C2 S1 C9 C8 -66.74(14) . . . . ?
S1 N1 S11 C12 -142.19(9) . . . . ?
S1 N1 S11 C19 110.32(10) . . . . ?
N1 S11 C12 C13 -168.57(13) . . . . ?
C19 S11 C12 C13 -60.69(15) . . . . ?
S11 C12 C13 O14 69.41(18) . . . . ?
C12 C13 O14 C15 67.64(19) . . . . ?
C13 O14 C15 C16 -116.58(16) . . . . ?
O14 C15 C16 O17 71.09(19) . . . . ?
C15 C16 O17 C18 -113.22(16) . . . . ?
C16 O17 C18 C19 75.43(18) . . . . ?
O17 C18 C19 S11 63.01(18) . . . . ?
N1 S11 C19 C18 35.25(14) . . . . ?
C12 S11 C19 C18 -67.17(14) . . . . ?
C39 B20 C21 C22 -15.8(2) . . . . ?
C33 B20 C21 C22 -136.46(15) . . . . ?
C27 B20 C21 C22 106.11(17) . . . . ?
C39 B20 C21 C26 163.76(14) . . . . ?
C33 B20 C21 C26 43.11(18) . . . . ?
C27 B20 C21 C26 -74.32(17) . . . . ?
C26 C21 C22 C23 1.5(2) . . . . ?
B20 C21 C22 C23 -178.95(15) . . . . ?
C21 C22 C23 C24 -1.2(2) . . . . ?
C22 C23 C24 C25 0.3(2) . . . . ?
C23 C24 C25 C26 0.2(2) . . . . ?
C24 C25 C26 C21 0.1(2) . . . . ?
C22 C21 C26 C25 -0.9(2) . . . . ?
B20 C21 C26 C25 179.50(14) . . . . ?
C39 B20 C27 C32 -31.0(2) . . . . ?
C21 B20 C27 C32 -153.38(14) . . . . ?
C33 B20 C27 C32 90.82(17) . . . . ?
C39 B20 C27 C28 153.34(14) . . . . ?
C21 B20 C27 C28 31.0(2) . . . . ?
C33 B20 C27 C28 -84.84(18) . . . . ?
C32 C27 C28 C29 -1.2(2) . . . . ?
B20 C27 C28 C29 174.76(15) . . . . ?
C27 C28 C29 C30 0.4(2) . . . . ?
C28 C29 C30 C31 0.7(2) . . . . ?
C29 C30 C31 C32 -1.0(2) . . . . ?
C30 C31 C32 C27 0.2(3) . . . . ?
C28 C27 C32 C31 0.9(2) . . . . ?
B20 C27 C32 C31 -175.16(15) . . . . ?
C39 B20 C33 C34 107.87(17) . . . . ?
C21 B20 C33 C34 -131.70(15) . . . . ?
C27 B20 C33 C34 -13.3(2) . . . . ?
C39 B20 C33 C38 -75.56(18) . . . . ?
C21 B20 C33 C38 44.87(19) . . . . ?
C27 B20 C33 C38 163.30(14) . . . . ?
C38 C33 C34 C35 -1.9(2) . . . . ?
B20 C33 C34 C35 174.80(15) . . . . ?
C33 C34 C35 C36 0.0(3) . . . . ?
C34 C35 C36 C37 1.6(2) . . . . ?
C35 C36 C37 C38 -1.1(3) . . . . ?
C36 C37 C38 C33 -1.0(3) . . . . ?
C34 C33 C38 C37 2.4(2) . . . . ?
B20 C33 C38 C37 -174.47(15) . . . . ?
C21 B20 C39 C40 -100.99(17) . . . . ?
C33 B20 C39 C40 16.6(2) . . . . ?
C27 B20 C39 C40 136.98(15) . . . . ?
C21 B20 C39 C44 78.91(18) . . . . ?
C33 B20 C39 C44 -163.48(14) . . . . ?
C27 B20 C39 C44 -43.11(19) . . . . ?
C44 C39 C40 C41 0.7(2) . . . . ?
B20 C39 C40 C41 -179.40(15) . . . . ?
C39 C40 C41 C42 -0.2(3) . . . . ?
C40 C41 C42 C43 -0.2(3) . . . . ?
C41 C42 C43 C44 0.1(2) . . . . ?
C42 C43 C44 C39 0.4(3) . . . . ?
C40 C39 C44 C43 -0.8(2) . . . . ?
B20 C39 C44 C43 179.32(15) . . . . ?
